data_1566355
loop_
_publ_author_name
'Bing, Jade A.'
'Schley, Nathan D.'
'Johnston, Jeffrey N.'

_publ_section_title
;
 Fluorine-induced diastereodivergence discovered in an equally rare
 enantioselective syn-aza-Henry reaction
;
_journal_name_full 'Chemical Science'
_journal_paper_doi 10.1039/D1SC05910F
_journal_year 2022
_chemical_absolute_configuration ad
_chemical_formula_moiety 'C21 H24 Cl F N2 O4'
_chemical_formula_sum 'C21 H24 Cl F N2 O4'
_chemical_formula_weight 422.87
_space_group_crystal_system monoclinic
_space_group_IT_number 4
_space_group_name_Hall 'P 2yb'
_space_group_name_H-M_alt 'P 1 21 1'
_atom_sites_solution_hydrogens geom
_atom_sites_solution_primary dual
_audit_creation_date 2019-07-24
_audit_creation_method
;
Olex2 1.2
(compiled 2018.05.29 svn.r3508 for OlexSys, GUI svn.r5506)
;
_audit_update_record
;
2021-10-26 deposited with the CCDC.	2022-02-03 downloaded from the CCDC.
;
_cell_angle_alpha 90
_cell_angle_beta 95.058(2)
_cell_angle_gamma 90
_cell_formula_units_Z 2
_cell_length_a 12.8885(3)
_cell_length_b 5.3127(2)
_cell_length_c 15.1705(4)
_cell_measurement_reflns_used 6589
_cell_measurement_temperature 100.01(10)
_cell_measurement_theta_max 72.1280
_cell_measurement_theta_min 3.4290
_cell_volume 1034.72(5)
_computing_cell_refinement 'CrysAlisPro 1.171.38.46 (Rigaku OD, 2015)'
_computing_data_collection 'CrysAlisPro 1.171.38.46 (Rigaku OD, 2015)'
_computing_data_reduction 'CrysAlisPro 1.171.38.46 (Rigaku OD, 2015)'
_computing_molecular_graphics 'Olex2 (Dolomanov et al., 2009)'
_computing_publication_material 'Olex2 (Dolomanov et al., 2009)'
_computing_structure_refinement 'ShelXL (Sheldrick, 2015)'
_computing_structure_solution 'ShelXT (Sheldrick, 2015)'
_diffrn_ambient_environment N~2~
_diffrn_ambient_temperature 100.01(10)
_diffrn_detector 'CCD plate'
_diffrn_detector_area_resol_mean 8.1506
_diffrn_detector_type EosS2
_diffrn_measured_fraction_theta_full 0.999
_diffrn_measured_fraction_theta_max 0.988
_diffrn_measurement_details
;
List of Runs (angles in degrees, time in seconds):

  # Type    Start    End  Width  t~exp~   \w     \q     \k     \f   Frames
#--------------------------------------------------------------------------
  1  \w   -104.00 -20.00   1.00    5.58    --  -36.45 -57.00  60.00   84
  2  \w   -104.00 -10.00   1.00    5.58    --  -36.45 -77.00 -60.00   94
  3  \w    -53.00  31.00   1.00    5.58    --  -36.45  57.00-120.00   84
  4  \w   -104.00 -10.00   1.00    5.58    --  -36.45 -77.00  90.00   94
  5  \w    -53.00  31.00   1.00    5.58    --  -36.45  57.00 150.00   84
  6  \w   -104.00 -10.00   1.00    5.58    --  -36.45 -77.00  30.00   94
  7  \w   -106.00 -18.00   1.00    5.58    --  -36.45 -38.00  90.00   88
  8  \w    -33.00  55.00   1.00    5.58    --   36.45 -38.00 -60.00   88
  9  \w    -31.00  63.00   1.00    5.58    --   36.45 -77.00  60.00   94
 10  \w     20.00 104.00   1.00    5.58    --   36.45  57.00 120.00   84
 11  \w     10.00 104.00   1.00    5.58    --   36.45  77.00-150.00   94
 12  \w     70.00 178.00   1.00   22.33    --  108.65  15.00 150.00  108
 13  \w     91.00 176.00   1.00   22.33    --  108.65  61.00 120.00   85
 14  \w     82.00 176.00   1.00   22.33    --  108.65  77.00 120.00   94
 15  \w     70.00 178.00   1.00   22.33    --  108.65  15.00  90.00  108
 16  \w     40.00 126.00   1.00   22.33    --  108.65 -45.00-120.00   86
 17  \w     87.00 178.00   1.00   22.33    --  108.65  30.00 120.00   91
 18  \w     87.00 178.00   1.00   22.33    --  108.65  30.00 150.00   91
 19  \w     41.00 137.00   1.00   22.33    --  108.65 -80.00  59.85   96
 20  \w     82.00 176.00   1.00   22.33    --  108.65  77.00   0.00   94
 21  \w     82.00 176.00   1.00   22.33    --  108.65  77.00  30.00   94
 22  \w     40.00 126.00   1.00   22.33    --  108.65 -45.00   0.00   86
 23  \w     87.00 178.00   1.00   22.33    --  108.65  30.00  90.00   91
 24  \w     91.00 176.00   1.00   22.33    --  108.65  61.00  90.00   85
 25  \w     82.00 176.00   1.00   22.33    --  108.65  77.00 150.00   94
 26  \w     82.00 176.00   1.00   22.33    --  108.65  77.00  90.00   94
 27  \w     87.00 178.00   1.00   22.33    --  108.65  30.00-180.00   91
 28  \w     91.00 176.00   1.00   22.33    --  108.65  61.00  30.00   85
 29  \w     91.00 118.00   1.00   22.33    --  108.65  30.00  60.00   27
 30  \w    149.00 176.00   1.00   22.33    --  108.65  61.00 150.00   27
 31  \w     82.00 108.00   1.00   22.33    --  108.65  77.00  60.00   26
 32  \w     92.00 117.00   1.00   22.33    --  108.65  61.00 150.00   25
 33  \w     92.00 117.00   1.00   22.33    --  108.65  61.00  60.00   25
 34  \w     92.00 119.00   1.00   22.33    --  108.65  45.00  60.00   27
 35  \w     94.00 148.00   1.00   22.33    --  108.65  45.00 120.00   54
 36  \w    122.00 177.00   1.00   22.33    --  108.65  15.00-120.00   55
;
_diffrn_measurement_device 'four-circle diffractometer'
_diffrn_measurement_device_type 'SuperNova, Dual, Cu at zero, EosS2'
_diffrn_measurement_method '\w scans'
_diffrn_orient_matrix_type 'CrysAlisPro convention (1999,Acta A55,543-557)'
_diffrn_orient_matrix_UB_11 -0.0987047000
_diffrn_orient_matrix_UB_12 -0.0083228000
_diffrn_orient_matrix_UB_13 -0.0649164000
_diffrn_orient_matrix_UB_21 -0.0670317000
_diffrn_orient_matrix_UB_22 0.0652016000
_diffrn_orient_matrix_UB_23 0.0762010000
_diffrn_orient_matrix_UB_31 0.0125301000
_diffrn_orient_matrix_UB_32 0.2822733000
_diffrn_orient_matrix_UB_33 -0.0196001000
_diffrn_radiation_monochromator mirror
_diffrn_radiation_probe x-ray
_diffrn_radiation_type CuK\a
_diffrn_radiation_wavelength 1.54184
_diffrn_reflns_av_R_equivalents 0.0387
_diffrn_reflns_av_unetI/netI 0.0371
_diffrn_reflns_Laue_measured_fraction_full 0.999
_diffrn_reflns_Laue_measured_fraction_max 0.988
_diffrn_reflns_limit_h_max 15
_diffrn_reflns_limit_h_min -15
_diffrn_reflns_limit_k_max 6
_diffrn_reflns_limit_k_min -5
_diffrn_reflns_limit_l_max 15
_diffrn_reflns_limit_l_min -18
_diffrn_reflns_number 13856
_diffrn_reflns_point_group_measured_fraction_full 0.902
_diffrn_reflns_point_group_measured_fraction_max 0.883
_diffrn_reflns_theta_full 67.684
_diffrn_reflns_theta_max 72.299
_diffrn_reflns_theta_min 2.924
_diffrn_source 'micro-focus sealed X-ray tube'
_diffrn_source_type 'SuperNova (Cu) X-ray Source'
_exptl_absorpt_coefficient_mu 1.972
_exptl_absorpt_correction_T_max 1.000
_exptl_absorpt_correction_T_min 0.731
_exptl_absorpt_correction_type gaussian
_exptl_absorpt_process_details
;
CrysAlisPro 1.171.38.46 (Rigaku Oxford Diffraction, 2015)
Numerical absorption correction based on gaussian integration over
			a multifaceted crystal model
Empirical absorption correction using spherical harmonics,
 implemented in SCALE3 ABSPACK scaling algorithm.
;
_exptl_crystal_colour colourless
_exptl_crystal_colour_primary colourless
_exptl_crystal_density_diffrn 1.357
_exptl_crystal_description needle
_exptl_crystal_F_000 444
_exptl_crystal_size_max 0.249
_exptl_crystal_size_mid 0.034
_exptl_crystal_size_min 0.017
_refine_diff_density_max 0.537
_refine_diff_density_min -0.220
_refine_diff_density_rms 0.046
_refine_ls_abs_structure_details
;
 Flack x determined using 1271 quotients [(I+)-(I-)]/[(I+)+(I-)]
 (Parsons, Flack and Wagner, Acta Cryst. B69 (2013) 249-259).
;
_refine_ls_abs_structure_Flack -0.010(13)
_refine_ls_extinction_method none
_refine_ls_goodness_of_fit_ref 1.049
_refine_ls_hydrogen_treatment constr
_refine_ls_matrix_type full
_refine_ls_number_parameters 265
_refine_ls_number_reflns 3635
_refine_ls_number_restraints 1
_refine_ls_restrained_S_all 1.049
_refine_ls_R_factor_all 0.0372
_refine_ls_R_factor_gt 0.0361
_refine_ls_shift/su_max 0.000
_refine_ls_shift/su_mean 0.000
_refine_ls_structure_factor_coef Fsqd
_refine_ls_weighting_details 'w=1/[\s^2^(Fo^2^)+(0.0519P)^2^+0.2614P] where P=(Fo^2^+2Fc^2^)/3'
_refine_ls_weighting_scheme calc
_refine_ls_wR_factor_gt 0.0916
_refine_ls_wR_factor_ref 0.0927
_reflns_Friedel_coverage 0.606
_reflns_Friedel_fraction_full 0.779
_reflns_Friedel_fraction_max 0.751
_reflns_number_gt 3532
_reflns_number_total 3635
_reflns_threshold_expression 'I > 2\s(I)'
_cod_data_source_file d1sc05910f2.cif
_cod_data_source_block bav-6-286
_cod_database_code 1566355
_shelx_shelxl_version_number 2018/1
_chemical_oxdiff_formula C21H24ClFN2O4
_shelx_space_group_comment
;
The symmetry employed for this shelxl refinement is uniquely defined
by the following loop, which should always be used as a source of
symmetry information in preference to the above space-group names.
They are only intended as comments.
;
_reflns_odcompleteness_completeness 99.95
_reflns_odcompleteness_iscentric 1
_reflns_odcompleteness_theta 66.49
_olex2_refinement_description
;
1. Fixed Uiso
 At 1.2 times of:
  All C(H) groups, All C(H,H) groups, All N(H) groups
 At 1.5 times of:
  All C(H,H,H) groups
2.a Ternary CH refined with riding coordinates:
 C1(H1)
2.b Secondary CH2 refined with riding coordinates:
 C3(H3A,H3B), C4(H4A,H4B)
2.c Aromatic/amide H refined with riding coordinates:
 N2(H2), C6(H6), C7(H7), C8(H8), C9(H9), C10(H10), C12(H12), C13(H13),
 C15(H15), C16(H16)
2.d Idealised Me refined as rotating group:
 C19(H19A,H19B,H19C), C20(H20A,H20B,H20C), C21(H21A,H21B,H21C)
;
_olex2_date_sample_data_collection 2019-07-23
_olex2_exptl_crystal_mounting_method 'mounted in a polyimide loop'
_olex2_submission_special_instructions 'No special instructions were received'
_oxdiff_exptl_absorpt_empirical_details
;
Empirical correction (ABSPACK) includes:
- Absorption correction using spherical harmonics
- Frame scaling
;
_oxdiff_exptl_absorpt_empirical_full_max 1.353
_oxdiff_exptl_absorpt_empirical_full_min 0.806

loop_
_space_group_symop_operation_xyz
'x, y, z'
'-x, y+1/2, -z'

loop_
_atom_site_label
_atom_site_type_symbol
_atom_site_fract_x
_atom_site_fract_y
_atom_site_fract_z
_atom_site_U_iso_or_equiv
_atom_site_adp_type
_atom_site_occupancy
_atom_site_site_symmetry_order
_atom_site_calc_flag
_atom_site_refinement_flags_posn
_atom_site_refinement_flags_adp
_atom_site_refinement_flags_occupancy
_atom_site_disorder_assembly
_atom_site_disorder_group
Cl1 Cl -0.07035(4) 0.88784(15) 0.07046(4) 0.02325(17) Uani 1 1 d . . . . .
F1 F 0.34817(14) 0.8706(4) 0.34146(10) 0.0300(4) Uani 1 1 d . . . . .
O1 O 0.52340(19) 0.7020(7) 0.39638(18) 0.0477(8) Uani 1 1 d . . . . .
O2 O 0.4675(2) 0.3164(7) 0.40232(18) 0.0446(7) Uani 1 1 d . . . . .
O3 O 0.45469(15) 0.1328(4) 0.17898(13) 0.0231(4) Uani 1 1 d . . . . .
O4 O 0.56359(14) 0.4480(4) 0.14300(12) 0.0185(4) Uani 1 1 d . . . . .
N1 N 0.4563(2) 0.5358(7) 0.38682(17) 0.0309(7) Uani 1 1 d . . . . .
N2 N 0.42283(17) 0.5465(5) 0.20761(14) 0.0189(5) Uani 1 1 d . . . . .
H2 H 0.441343 0.699479 0.199182 0.023 Uiso 1 1 calc R . . . .
C1 C 0.33173(19) 0.4946(6) 0.25480(16) 0.0174(6) Uani 1 1 d . . . . .
H1 H 0.325849 0.311786 0.261288 0.021 Uiso 1 1 calc R . . . .
C2 C 0.3476(2) 0.6113(7) 0.34850(18) 0.0220(6) Uani 1 1 d . . . . .
C3 C 0.2680(2) 0.5302(7) 0.41103(16) 0.0202(6) Uani 1 1 d . . . . .
H3A H 0.267653 0.347856 0.414398 0.024 Uiso 1 1 calc R . . . .
H3B H 0.199403 0.583700 0.386803 0.024 Uiso 1 1 calc R . . . .
C4 C 0.2891(2) 0.6377(7) 0.50505(17) 0.0266(7) Uani 1 1 d . . . . .
H4A H 0.352652 0.565370 0.533389 0.032 Uiso 1 1 calc R . . . .
H4B H 0.298204 0.818616 0.502093 0.032 Uiso 1 1 calc R . . . .
C5 C 0.1986(2) 0.5771(7) 0.55884(16) 0.0223(6) Uani 1 1 d . . . . .
C6 C 0.1990(2) 0.3644(7) 0.61194(17) 0.0259(6) Uani 1 1 d . . . . .
H6 H 0.256134 0.256764 0.615325 0.031 Uiso 1 1 calc R . . . .
C7 C 0.1149(2) 0.3106(7) 0.66012(18) 0.0264(7) Uani 1 1 d . . . . .
H7 H 0.115988 0.167080 0.695283 0.032 Uiso 1 1 calc R . . . .
C8 C 0.0294(2) 0.4695(7) 0.65609(18) 0.0277(7) Uani 1 1 d . . . . .
H8 H -0.026467 0.434133 0.688905 0.033 Uiso 1 1 calc R . . . .
C9 C 0.0277(2) 0.6814(7) 0.6028(2) 0.0301(8) Uani 1 1 d . . . . .
H9 H -0.029551 0.788507 0.599494 0.036 Uiso 1 1 calc R . . . .
C10 C 0.1119(2) 0.7339(7) 0.55438(18) 0.0255(6) Uani 1 1 d . . . . .
H10 H 0.110123 0.876011 0.518469 0.031 Uiso 1 1 calc R . . . .
C11 C 0.23094(19) 0.5906(6) 0.20599(16) 0.0170(6) Uani 1 1 d . . . . .
C12 C 0.13797(19) 0.4596(6) 0.21250(16) 0.0170(6) Uani 1 1 d . . . . .
H12 H 0.138455 0.311838 0.245402 0.020 Uiso 1 1 calc R . . . .
C13 C 0.0447(2) 0.5473(6) 0.17043(16) 0.0180(6) Uani 1 1 d . . . . .
H13 H -0.017107 0.459651 0.174959 0.022 Uiso 1 1 calc R . . . .
C14 C 0.04549(19) 0.7670(6) 0.12179(16) 0.0181(6) Uani 1 1 d . . . . .
C15 C 0.13705(19) 0.8992(7) 0.11288(16) 0.0188(5) Uani 1 1 d . . . . .
H15 H 0.136371 1.045308 0.079081 0.023 Uiso 1 1 calc R . . . .
C16 C 0.2293(2) 0.8096(6) 0.15517(16) 0.0188(6) Uani 1 1 d . . . . .
H16 H 0.290966 0.896621 0.149619 0.023 Uiso 1 1 calc R . . . .
C17 C 0.47901(19) 0.3529(6) 0.17665(15) 0.0173(6) Uani 1 1 d . . . . .
C18 C 0.64797(19) 0.2778(6) 0.12022(17) 0.0176(6) Uani 1 1 d . . . . .
C19 C 0.7289(2) 0.4637(7) 0.0921(2) 0.0279(7) Uani 1 1 d . . . . .
H19A H 0.700137 0.557413 0.041599 0.042 Uiso 1 1 calc GR . . . .
H19B H 0.789394 0.373373 0.076904 0.042 Uiso 1 1 calc GR . . . .
H19C H 0.748259 0.577248 0.139923 0.042 Uiso 1 1 calc GR . . . .
C20 C 0.6904(2) 0.1363(7) 0.20239(18) 0.0254(7) Uani 1 1 d . . . . .
H20A H 0.705573 0.253113 0.250062 0.038 Uiso 1 1 calc GR . . . .
H20B H 0.753034 0.049363 0.190576 0.038 Uiso 1 1 calc GR . . . .
H20C H 0.639596 0.016669 0.218571 0.038 Uiso 1 1 calc GR . . . .
C21 C 0.6114(2) 0.1063(7) 0.04419(19) 0.0249(6) Uani 1 1 d . . . . .
H21A H 0.565046 -0.018410 0.064380 0.037 Uiso 1 1 calc GR . . . .
H21B H 0.670351 0.024830 0.022192 0.037 Uiso 1 1 calc GR . . . .
H21C H 0.575441 0.203742 -0.002285 0.037 Uiso 1 1 calc GR . . . .

loop_
_atom_site_aniso_label
_atom_site_aniso_U_11
_atom_site_aniso_U_22
_atom_site_aniso_U_33
_atom_site_aniso_U_23
_atom_site_aniso_U_13
_atom_site_aniso_U_12
Cl1 0.0172(3) 0.0229(4) 0.0300(3) 0.0004(3) 0.0039(2) 0.0006(3)
F1 0.0406(9) 0.0230(11) 0.0277(7) -0.0016(8) 0.0109(6) -0.0130(9)
O1 0.0287(11) 0.063(2) 0.0521(14) -0.0126(14) 0.0052(10) -0.0188(13)
O2 0.0384(13) 0.042(2) 0.0528(14) 0.0043(13) 0.0013(11) 0.0013(12)
O3 0.0196(9) 0.0180(12) 0.0333(10) 0.0002(9) 0.0114(7) -0.0024(9)
O4 0.0160(8) 0.0136(12) 0.0275(8) 0.0005(8) 0.0116(7) 0.0002(8)
N1 0.0200(12) 0.047(2) 0.0265(11) -0.0028(13) 0.0057(9) -0.0004(13)
N2 0.0161(10) 0.0161(14) 0.0261(10) 0.0010(10) 0.0115(8) -0.0006(9)
C1 0.0150(11) 0.0158(16) 0.0226(11) 0.0006(10) 0.0092(9) -0.0007(10)
C2 0.0199(12) 0.0235(19) 0.0234(12) 0.0004(12) 0.0064(9) -0.0028(12)
C3 0.0172(12) 0.0227(18) 0.0216(12) 0.0011(11) 0.0070(9) -0.0002(11)
C4 0.0232(13) 0.036(2) 0.0214(12) -0.0025(13) 0.0069(10) -0.0063(13)
C5 0.0233(13) 0.026(2) 0.0184(11) -0.0035(11) 0.0049(9) -0.0031(12)
C6 0.0284(13) 0.0252(19) 0.0245(11) -0.0022(13) 0.0041(10) 0.0039(14)
C7 0.0365(15) 0.0206(19) 0.0227(12) 0.0016(11) 0.0066(11) -0.0023(13)
C8 0.0290(15) 0.030(2) 0.0253(12) -0.0049(12) 0.0123(11) -0.0045(13)
C9 0.0285(14) 0.029(2) 0.0334(14) -0.0007(13) 0.0083(11) 0.0053(13)
C10 0.0307(14) 0.0210(19) 0.0257(12) 0.0016(12) 0.0068(11) -0.0010(13)
C11 0.0165(12) 0.0169(17) 0.0188(10) -0.0027(11) 0.0082(9) 0.0009(11)
C12 0.0200(12) 0.0125(16) 0.0199(10) -0.0005(10) 0.0100(9) -0.0022(10)
C13 0.0176(12) 0.0154(16) 0.0225(11) -0.0038(11) 0.0094(9) -0.0035(11)
C14 0.0183(11) 0.0169(17) 0.0200(11) -0.0046(11) 0.0075(9) 0.0028(11)
C15 0.0206(11) 0.0149(15) 0.0220(10) -0.0007(12) 0.0078(9) 0.0009(12)
C16 0.0186(11) 0.0162(17) 0.0230(11) -0.0002(10) 0.0094(9) -0.0040(10)
C17 0.0149(10) 0.0182(18) 0.0195(10) 0.0011(11) 0.0054(8) -0.0019(11)
C18 0.0149(11) 0.0130(16) 0.0264(12) -0.0007(11) 0.0101(9) 0.0012(10)
C19 0.0228(14) 0.0197(19) 0.0445(16) -0.0015(13) 0.0211(12) -0.0010(12)
C20 0.0241(13) 0.0248(19) 0.0278(13) 0.0032(13) 0.0048(10) 0.0050(13)
C21 0.0270(13) 0.0199(19) 0.0287(13) -0.0072(13) 0.0070(10) 0.0023(13)

loop_
_atom_type_symbol
_atom_type_description
_atom_type_scat_dispersion_real
_atom_type_scat_dispersion_imag
_atom_type_scat_source
C C 0.0181 0.0091 'International Tables Vol C Tables 4.2.6.8 and 6.1.1.4'
H H 0.0000 0.0000 'International Tables Vol C Tables 4.2.6.8 and 6.1.1.4'
Cl Cl 0.3639 0.7018 'International Tables Vol C Tables 4.2.6.8 and 6.1.1.4'
F F 0.0727 0.0534 'International Tables Vol C Tables 4.2.6.8 and 6.1.1.4'
N N 0.0311 0.0180 'International Tables Vol C Tables 4.2.6.8 and 6.1.1.4'
O O 0.0492 0.0322 'International Tables Vol C Tables 4.2.6.8 and 6.1.1.4'

loop_
_exptl_crystal_face_index_h
_exptl_crystal_face_index_k
_exptl_crystal_face_index_l
_exptl_crystal_face_perp_dist
6 0 6 0.0045
-6 0 -6 0.0125
7 0 -6 0.0169
-7 0 6 0.0119
1 -3 0 0.1215
-1 3 0 0.1215

loop_
_geom_angle_atom_site_label_1
_geom_angle_atom_site_label_2
_geom_angle_atom_site_label_3
_geom_angle
_geom_angle_site_symmetry_1
_geom_angle_site_symmetry_3
_geom_angle_publ_flag
C17 O4 C18 119.8(2) . . ?
O1 N1 C2 117.9(3) . . ?
O2 N1 O1 127.1(3) . . ?
O2 N1 C2 115.0(3) . . ?
C1 N2 H2 119.9 . . ?
C17 N2 H2 119.9 . . ?
C17 N2 C1 120.2(3) . . ?
N2 C1 H1 108.1 . . ?
N2 C1 C2 109.2(2) . . ?
N2 C1 C11 112.8(2) . . ?
C2 C1 H1 108.1 . . ?
C11 C1 H1 108.1 . . ?
C11 C1 C2 110.5(2) . . ?
F1 C2 N1 106.3(3) . . ?
F1 C2 C1 109.2(2) . . ?
F1 C2 C3 109.9(3) . . ?
N1 C2 C1 106.7(2) . . ?
C3 C2 N1 109.6(2) . . ?
C3 C2 C1 114.7(2) . . ?
C2 C3 H3A 108.9 . . ?
C2 C3 H3B 108.9 . . ?
C2 C3 C4 113.6(2) . . ?
H3A C3 H3B 107.7 . . ?
C4 C3 H3A 108.9 . . ?
C4 C3 H3B 108.9 . . ?
C3 C4 H4A 109.7 . . ?
C3 C4 H4B 109.7 . . ?
H4A C4 H4B 108.2 . . ?
C5 C4 C3 109.8(2) . . ?
C5 C4 H4A 109.7 . . ?
C5 C4 H4B 109.7 . . ?
C6 C5 C4 121.4(3) . . ?
C6 C5 C10 118.6(3) . . ?
C10 C5 C4 120.0(3) . . ?
C5 C6 H6 119.7 . . ?
C5 C6 C7 120.6(3) . . ?
C7 C6 H6 119.7 . . ?
C6 C7 H7 119.8 . . ?
C8 C7 C6 120.4(3) . . ?
C8 C7 H7 119.8 . . ?
C7 C8 H8 120.2 . . ?
C9 C8 C7 119.5(3) . . ?
C9 C8 H8 120.2 . . ?
C8 C9 H9 120.0 . . ?
C8 C9 C10 119.9(3) . . ?
C10 C9 H9 120.0 . . ?
C5 C10 C9 121.0(3) . . ?
C5 C10 H10 119.5 . . ?
C9 C10 H10 119.5 . . ?
C12 C11 C1 119.9(3) . . ?
C16 C11 C1 121.2(2) . . ?
C16 C11 C12 118.9(2) . . ?
C11 C12 H12 119.6 . . ?
C13 C12 C11 120.9(3) . . ?
C13 C12 H12 119.6 . . ?
C12 C13 H13 120.6 . . ?
C14 C13 C12 118.7(2) . . ?
C14 C13 H13 120.6 . . ?
C13 C14 Cl1 120.2(2) . . ?
C13 C14 C15 121.7(3) . . ?
C15 C14 Cl1 118.1(2) . . ?
C14 C15 H15 120.6 . . ?
C16 C15 C14 118.9(3) . . ?
C16 C15 H15 120.6 . . ?
C11 C16 H16 119.5 . . ?
C15 C16 C11 120.9(3) . . ?
C15 C16 H16 119.5 . . ?
O3 C17 O4 126.5(3) . . ?
O3 C17 N2 124.8(2) . . ?
O4 C17 N2 108.7(3) . . ?
O4 C18 C19 101.8(2) . . ?
O4 C18 C20 109.3(2) . . ?
O4 C18 C21 111.1(2) . . ?
C20 C18 C19 110.2(2) . . ?
C21 C18 C19 110.6(2) . . ?
C21 C18 C20 113.2(3) . . ?
C18 C19 H19A 109.5 . . ?
C18 C19 H19B 109.5 . . ?
C18 C19 H19C 109.5 . . ?
H19A C19 H19B 109.5 . . ?
H19A C19 H19C 109.5 . . ?
H19B C19 H19C 109.5 . . ?
C18 C20 H20A 109.5 . . ?
C18 C20 H20B 109.5 . . ?
C18 C20 H20C 109.5 . . ?
H20A C20 H20B 109.5 . . ?
H20A C20 H20C 109.5 . . ?
H20B C20 H20C 109.5 . . ?
C18 C21 H21A 109.5 . . ?
C18 C21 H21B 109.5 . . ?
C18 C21 H21C 109.5 . . ?
H21A C21 H21B 109.5 . . ?
H21A C21 H21C 109.5 . . ?
H21B C21 H21C 109.5 . . ?

loop_
_geom_bond_atom_site_label_1
_geom_bond_atom_site_label_2
_geom_bond_distance
_geom_bond_site_symmetry_2
_geom_bond_publ_flag
Cl1 C14 1.744(3) . ?
F1 C2 1.381(4) . ?
O1 N1 1.235(4) . ?
O2 N1 1.195(5) . ?
O3 C17 1.212(4) . ?
O4 C17 1.343(3) . ?
O4 C18 1.478(3) . ?
N1 C2 1.523(4) . ?
N2 H2 0.8600 . ?
N2 C1 1.454(3) . ?
N2 C17 1.365(4) . ?
C1 H1 0.9800 . ?
C1 C2 1.548(4) . ?
C1 C11 1.525(4) . ?
C2 C3 1.519(3) . ?
C3 H3A 0.9700 . ?
C3 H3B 0.9700 . ?
C3 C4 1.538(4) . ?
C4 H4A 0.9700 . ?
C4 H4B 0.9700 . ?
C4 C5 1.516(4) . ?
C5 C6 1.388(5) . ?
C5 C10 1.391(5) . ?
C6 H6 0.9300 . ?
C6 C7 1.390(4) . ?
C7 H7 0.9300 . ?
C7 C8 1.385(5) . ?
C8 H8 0.9300 . ?
C8 C9 1.385(5) . ?
C9 H9 0.9300 . ?
C9 C10 1.391(4) . ?
C10 H10 0.9300 . ?
C11 C12 1.397(4) . ?
C11 C16 1.395(4) . ?
C12 H12 0.9300 . ?
C12 C13 1.391(4) . ?
C13 H13 0.9300 . ?
C13 C14 1.382(4) . ?
C14 C15 1.390(4) . ?
C15 H15 0.9300 . ?
C15 C16 1.384(4) . ?
C16 H16 0.9300 . ?
C18 C19 1.525(4) . ?
C18 C20 1.516(4) . ?
C18 C21 1.512(4) . ?
C19 H19A 0.9600 . ?
C19 H19B 0.9600 . ?
C19 H19C 0.9600 . ?
C20 H20A 0.9600 . ?
C20 H20B 0.9600 . ?
C20 H20C 0.9600 . ?
C21 H21A 0.9600 . ?
C21 H21B 0.9600 . ?
C21 H21C 0.9600 . ?

loop_
_exptl_oxdiff_crystal_face_indexfrac_h
_exptl_oxdiff_crystal_face_indexfrac_k
_exptl_oxdiff_crystal_face_indexfrac_l
_exptl_oxdiff_crystal_face_x
_exptl_oxdiff_crystal_face_y
_exptl_oxdiff_crystal_face_z
5.9961 0.0003 5.9775 -0.9799 0.0536 -0.0419
-5.9961 -0.0003 -5.9775 0.9799 -0.0536 0.0419
7.0075 0.0013 -6.0030 -0.3020 -0.9271 0.2058
-7.0075 -0.0013 6.0030 0.3020 0.9271 -0.2058
0.9953 -2.9984 -0.0179 -0.0721 -0.2636 -0.8335
-0.9953 2.9984 0.0179 0.0721 0.2636 0.8335
